data_2215592
loop_
_publ_author_name
'Farook Adam'
'Ishraga Abdelmoniem Hassan'
'Mohd Mustaqim Rosli'
'Hoong-Kun Fun'

_publ_section_title
;
 Diaquabis(saccharinato-\k<i>N</i>)copper(II)
;
_journal_coeditor_code LH2507
_journal_issue 10
_journal_name_full 'Acta Crystallographica Section E'
_journal_page_first m2600
_journal_page_last m2600
_journal_paper_doi 10.1107/S1600536807046089
_journal_volume 63
_journal_year 2007
_chemical_formula_iupac '[Cu (C5 H6 N O3 S)2 (H2 O)2]'
_chemical_formula_moiety 'C14 H12 Cu N2 O8 S2'
_chemical_formula_sum 'C14 H12 Cu N2 O8 S2'
_chemical_formula_weight 463.92
_chemical_name_systematic
;
Diaquabis(saccharinato-\k<i>N</i>)copper(II)
;
_space_group_IT_number 2
_symmetry_cell_setting triclinic
_symmetry_space_group_name_Hall '-P 1'
_symmetry_space_group_name_H-M 'P -1'
_atom_sites_solution_hydrogens geom
_atom_sites_solution_primary direct
_atom_sites_solution_secondary difmap
_audit_creation_method SHELXL-97
_cell_angle_alpha 96.1670(10)
_cell_angle_beta 102.2950(10)
_cell_angle_gamma 99.2110(10)
_cell_formula_units_Z 1
_cell_length_a 4.91710(10)
_cell_length_b 7.8826(2)
_cell_length_c 10.5731(3)
_cell_measurement_reflns_used 14734
_cell_measurement_temperature 100.00(10)
_cell_measurement_theta_max 37.5
_cell_measurement_theta_min 2.65
_cell_volume 390.968(17)
_computing_cell_refinement 'APEX2 (Bruker, 2005)'
_computing_data_collection 'APEX2 (Bruker, 2005)'
_computing_data_reduction 'SAINT (Bruker, 2005)'
_computing_molecular_graphics 'SHELXTL (Sheldrick, 1998)'
_computing_publication_material
;
SHELXTL (Sheldrick, 1998), PARST (Nardelli, 1995) and PLATON
(Spek, 2003)
;
_computing_structure_refinement 'SHELXTL (Sheldrick, 1998)'
_computing_structure_solution 'SHELXTL (Sheldrick, 1998)'
_diffrn_ambient_temperature 100.00(10)
_diffrn_detector_area_resol_mean 8.33
_diffrn_measured_fraction_theta_full 0.994
_diffrn_measured_fraction_theta_max 0.994
_diffrn_measurement_device_type
;
Bruker SMART APEXII CCD area-detector
;
_diffrn_measurement_method \w
_diffrn_radiation_monochromator graphite
_diffrn_radiation_source 'fine-focus sealed tube'
_diffrn_radiation_type MoK\a
_diffrn_radiation_wavelength 0.71073
_diffrn_reflns_av_R_equivalents 0.0285
_diffrn_reflns_av_sigmaI/netI 0.0268
_diffrn_reflns_limit_h_max 7
_diffrn_reflns_limit_h_min -7
_diffrn_reflns_limit_k_max 12
_diffrn_reflns_limit_k_min -12
_diffrn_reflns_limit_l_max 16
_diffrn_reflns_limit_l_min -17
_diffrn_reflns_number 12980
_diffrn_reflns_theta_full 35.00
_diffrn_reflns_theta_max 35.00
_diffrn_reflns_theta_min 2.65
_diffrn_standards_number 0
_exptl_absorpt_coefficient_mu 1.717
_exptl_absorpt_correction_T_max 0.8608
_exptl_absorpt_correction_T_min 0.3623
_exptl_absorpt_correction_type multi-scan
_exptl_absorpt_process_details '(SADABS; Bruker, 2005)'
_exptl_crystal_colour Blue
_exptl_crystal_density_diffrn 1.970
_exptl_crystal_density_method 'not measured'
_exptl_crystal_description Block
_exptl_crystal_F_000 235
_exptl_crystal_size_max 0.74
_exptl_crystal_size_mid 0.13
_exptl_crystal_size_min 0.09
_refine_diff_density_max 0.614
_refine_diff_density_min -0.630
_refine_ls_extinction_method none
_refine_ls_goodness_of_fit_ref 1.124
_refine_ls_hydrogen_treatment mixed
_refine_ls_matrix_type full
_refine_ls_number_parameters 133
_refine_ls_number_reflns 3411
_refine_ls_number_restraints 0
_refine_ls_restrained_S_all 1.124
_refine_ls_R_factor_all 0.0323
_refine_ls_R_factor_gt 0.0268
_refine_ls_shift/su_max 0.000
_refine_ls_shift/su_mean 0.000
_refine_ls_structure_factor_coef Fsqd
_refine_ls_weighting_details 'calc w=1/[\s^2^(Fo^2^)+(0.0421P)^2^+0.1186P] where P=(Fo^2^+2Fc^2^)/3'
_refine_ls_weighting_scheme calc
_refine_ls_wR_factor_gt 0.0766
_refine_ls_wR_factor_ref 0.0798
_reflns_number_gt 2975
_reflns_number_total 3411
_reflns_threshold_expression I>2\s(I)
_cod_data_source_file lh2507.cif
_cod_data_source_block I
_cod_depositor_comments
;
The following automatic conversions were performed:
'_symmetry_cell_setting' value 'Triclinic' changed to 'triclinic'
according to '/home/saulius/struct/CIF-dictionaries/cif_core.dic'
dictionary named 'cif_core.dic' version 2.4.1 from 2010-06-29.

Automatic conversion script
Id: cif_fix_enum 1527 2010-12-29 10:47:43Z saulius 

The following automatic conversions were performed:

'_symmetry_cell_setting' value 'Triclinic' changed to 'triclinic'
according to /home/saulius/struct/CIF-dictionaries/cif_core.dic
dictionary named 'cif_core.dic' version 2.4.1 from 2010-06-29.

Automatic conversion script
Id: cif_fix_values 1715 2011-07-08 13:25:40Z adriana 
;
_cod_database_code 2215592
_cod_database_fobs_code 2215592

loop_
_symmetry_equiv_pos_as_xyz
'x, y, z'
'-x, -y, -z'

loop_
_atom_site_type_symbol
_atom_site_label
_atom_site_fract_x
_atom_site_fract_y
_atom_site_fract_z
_atom_site_U_iso_or_equiv
_atom_site_adp_type
_atom_site_calc_flag
_atom_site_refinement_flags
_atom_site_occupancy
Cu Cu1 -0.5000 0.0000 0.0000 0.00928(6) Uani d S 1
S S1 -0.16480(6) 0.00582(4) -0.23237(3) 0.00896(6) Uani d . 1
O O1 0.03679(19) -0.08789(12) -0.16235(10) 0.01210(16) Uani d . 1
O O2 -0.3837(2) -0.09943(12) -0.33636(10) 0.01312(17) Uani d . 1
O O3 -0.3156(2) 0.40733(12) -0.07145(10) 0.01392(17) Uani d . 1
O O1W -0.4091(2) -0.22110(13) -0.05806(11) 0.01448(18) Uani d . 1
N N1 -0.2966(2) 0.11832(13) -0.12802(11) 0.01013(17) Uani d . 1
C C1 0.0086(2) 0.18416(15) -0.28886(12) 0.01025(19) Uani d . 1
C C2 0.1765(3) 0.18638(16) -0.37910(12) 0.0119(2) Uani d . 1
H H2A 0.2172 0.0850 -0.4181 0.014 Uiso calc R 1
C C3 0.2806(3) 0.34929(17) -0.40792(13) 0.0139(2) Uani d . 1
H H3A 0.3928 0.3571 -0.4684 0.017 Uiso calc R 1
C C4 0.2201(3) 0.50066(17) -0.34815(13) 0.0143(2) Uani d . 1
H H4A 0.2941 0.6075 -0.3688 0.017 Uiso calc R 1
C C5 0.0504(3) 0.49440(16) -0.25788(13) 0.0132(2) Uani d . 1
H H5A 0.0091 0.5953 -0.2183 0.016 Uiso calc R 1
C C6 -0.0548(2) 0.33242(15) -0.22911(12) 0.01049(19) Uani d . 1
C C7 -0.2353(2) 0.29281(16) -0.13564(12) 0.01059(19) Uani d . 1
H H1W1 -0.467(7) -0.301(4) -0.018(3) 0.051(8) Uiso d . 1
H H2W1 -0.259(5) -0.232(3) -0.067(2) 0.030(6) Uiso d . 1

loop_
_atom_site_aniso_label
_atom_site_aniso_U_11
_atom_site_aniso_U_22
_atom_site_aniso_U_33
_atom_site_aniso_U_12
_atom_site_aniso_U_13
_atom_site_aniso_U_23
Cu1 0.01117(10) 0.00630(9) 0.01183(10) 0.00185(6) 0.00573(7) 0.00140(7)
S1 0.01026(12) 0.00659(12) 0.01066(13) 0.00134(8) 0.00412(9) 0.00103(9)
O1 0.0129(4) 0.0100(4) 0.0151(4) 0.0039(3) 0.0049(3) 0.0036(3)
O2 0.0142(4) 0.0107(4) 0.0128(4) -0.0002(3) 0.0029(3) -0.0009(3)
O3 0.0180(4) 0.0090(4) 0.0169(4) 0.0031(3) 0.0087(3) 0.0010(3)
O1W 0.0173(4) 0.0094(4) 0.0205(5) 0.0036(3) 0.0114(3) 0.0031(3)
N1 0.0124(4) 0.0076(4) 0.0118(4) 0.0023(3) 0.0059(3) 0.0007(3)
C1 0.0114(4) 0.0083(5) 0.0112(5) 0.0011(3) 0.0034(4) 0.0016(4)
C2 0.0129(5) 0.0108(5) 0.0125(5) 0.0019(4) 0.0045(4) 0.0017(4)
C3 0.0150(5) 0.0137(5) 0.0137(5) 0.0006(4) 0.0058(4) 0.0032(4)
C4 0.0176(5) 0.0111(5) 0.0151(5) 0.0004(4) 0.0065(4) 0.0034(4)
C5 0.0153(5) 0.0088(5) 0.0158(5) 0.0011(4) 0.0054(4) 0.0019(4)
C6 0.0114(5) 0.0085(5) 0.0121(5) 0.0017(3) 0.0040(4) 0.0015(4)
C7 0.0115(5) 0.0092(5) 0.0116(5) 0.0019(3) 0.0036(4) 0.0021(4)

loop_
_atom_type_symbol
_atom_type_description
_atom_type_scat_dispersion_real
_atom_type_scat_dispersion_imag
_atom_type_scat_source
C C 0.0033 0.0016 'International Tables Vol C Tables 4.2.6.8 and 6.1.1.4'
H H 0.0000 0.0000 'International Tables Vol C Tables 4.2.6.8 and 6.1.1.4'
N N 0.0061 0.0033 'International Tables Vol C Tables 4.2.6.8 and 6.1.1.4'
O O 0.0106 0.0060 'International Tables Vol C Tables 4.2.6.8 and 6.1.1.4'
S S 0.1246 0.1234 'International Tables Vol C Tables 4.2.6.8 and 6.1.1.4'
Cu Cu 0.3201 1.2651 'International Tables Vol C Tables 4.2.6.8 and 6.1.1.4'

loop_
_geom_angle_atom_site_label_1
_geom_angle_atom_site_label_2
_geom_angle_atom_site_label_3
_geom_angle_site_symmetry_1
_geom_angle_site_symmetry_3
_geom_angle
O1W Cu1 O1W 2_455 . 180.0
O1W Cu1 N1 2_455 2_455 90.97(4)
O1W Cu1 N1 . 2_455 89.03(4)
O1W Cu1 N1 2_455 . 89.03(4)
O1W Cu1 N1 . . 90.97(4)
N1 Cu1 N1 2_455 . 179.9990(10)
O2 S1 O1 . . 114.97(6)
O2 S1 N1 . . 111.85(6)
O1 S1 N1 . . 109.84(6)
O2 S1 C1 . . 110.82(6)
O1 S1 C1 . . 111.27(6)
N1 S1 C1 . . 96.63(6)
Cu1 O1W H1W1 . . 113(2)
Cu1 O1W H2W1 . . 123.5(19)
H1W1 O1W H2W1 . . 108(3)
C7 N1 S1 . . 110.67(8)
C7 N1 Cu1 . . 127.87(8)
S1 N1 Cu1 . . 121.35(6)
C6 C1 C2 . . 123.22(11)
C6 C1 S1 . . 107.69(9)
C2 C1 S1 . . 129.07(10)
C1 C2 C3 . . 116.20(12)
C1 C2 H2A . . 121.9
C3 C2 H2A . . 121.9
C4 C3 C2 . . 121.47(12)
C4 C3 H3A . . 119.3
C2 C3 H3A . . 119.3
C3 C4 C5 . . 121.06(11)
C3 C4 H4A . . 119.5
C5 C4 H4A . . 119.5
C6 C5 C4 . . 117.75(12)
C6 C5 H5A . . 121.1
C4 C5 H5A . . 121.1
C1 C6 C5 . . 120.30(11)
C1 C6 C7 . . 112.00(10)
C5 C6 C7 . . 127.70(11)
O3 C7 N1 . . 124.73(11)
O3 C7 C6 . . 122.43(11)
N1 C7 C6 . . 112.83(10)

loop_
_geom_bond_atom_site_label_1
_geom_bond_atom_site_label_2
_geom_bond_site_symmetry_2
_geom_bond_distance
Cu1 O1W 2_455 1.9366(10)
Cu1 O1W . 1.9366(10)
Cu1 N1 2_455 2.0618(10)
Cu1 N1 . 2.0619(10)
S1 O2 . 1.4387(10)
S1 O1 . 1.4546(10)
S1 N1 . 1.6438(11)
S1 C1 . 1.7532(12)
O3 C7 . 1.2363(16)
O1W H1W1 . 0.84(3)
O1W H2W1 . 0.78(3)
N1 C7 . 1.3750(16)
C1 C6 . 1.3800(17)
C1 C2 . 1.3878(17)
C2 C3 . 1.3943(17)
C2 H2A . 0.9300
C3 C4 . 1.394(2)
C3 H3A . 0.9300
C4 C5 . 1.3949(18)
C4 H4A . 0.9300
C5 C6 . 1.3891(17)
C5 H5A . 0.9300
C6 C7 . 1.4875(17)

loop_
_geom_hbond_atom_site_label_D
_geom_hbond_atom_site_label_H
_geom_hbond_atom_site_label_A
_geom_hbond_site_symmetry_A
_geom_hbond_distance_DH
_geom_hbond_distance_HA
_geom_hbond_distance_DA
_geom_hbond_angle_DHA
_geom_hbond_publ_flag
O1W H1W1 O3 1_545 0.84(3) 2.57(3) 3.0298(14) 116(3) y
O1W H1W1 O3 2_455 0.84(3) 1.75(3) 2.5392(14) 156(3) y
O1W H2W1 O1 1_555 0.78(3) 2.18(2) 2.7689(14) 132(2) y
C4 H4A O2 1_665 0.9298 2.5281 3.4050(17) 157.34 y
C5 H5A O1 1_565 0.9302 2.4788 3.3542(16) 156.88 y

loop_
_geom_torsion_atom_site_label_1
_geom_torsion_atom_site_label_2
_geom_torsion_atom_site_label_3
_geom_torsion_atom_site_label_4
_geom_torsion_site_symmetry_1
_geom_torsion
O2 S1 N1 C7 . -111.62(9)
O1 S1 N1 C7 . 119.47(9)
C1 S1 N1 C7 . 3.99(9)
O2 S1 N1 Cu1 . 71.93(8)
O1 S1 N1 Cu1 . -56.99(8)
C1 S1 N1 Cu1 . -172.47(7)
O1W Cu1 N1 C7 2_455 8.84(10)
O1W Cu1 N1 C7 . -171.16(10)
O1W Cu1 N1 S1 2_455 -175.36(7)
O1W Cu1 N1 S1 . 4.64(7)
O2 S1 C1 C6 . 112.89(9)
O1 S1 C1 C6 . -117.86(9)
N1 S1 C1 C6 . -3.53(10)
O2 S1 C1 C2 . -65.64(13)
O1 S1 C1 C2 . 63.60(13)
N1 S1 C1 C2 . 177.93(12)
C6 C1 C2 C3 . -0.18(18)
S1 C1 C2 C3 . 178.15(10)
C1 C2 C3 C4 . 0.51(19)
C2 C3 C4 C5 . -0.6(2)
C3 C4 C5 C6 . 0.4(2)
C2 C1 C6 C5 . -0.06(19)
S1 C1 C6 C5 . -178.70(10)
C2 C1 C6 C7 . -179.28(11)
S1 C1 C6 C7 . 2.09(13)
C4 C5 C6 C1 . -0.02(19)
C4 C5 C6 C7 . 179.06(12)
S1 N1 C7 O3 . 177.59(10)
Cu1 N1 C7 O3 . -6.24(18)
S1 N1 C7 C6 . -3.34(13)
Cu1 N1 C7 C6 . 172.83(8)
C1 C6 C7 O3 . 179.78(12)
C5 C6 C7 O3 . 0.6(2)
C1 C6 C7 N1 . 0.69(15)
C5 C6 C7 N1 . -178.46(12)
